data_1554638
loop_
_publ_author_name
'Qu, Lang'
'Li, Chunbo'
'Shen, Guangyu'
'Gou, Fei'
'Song, Jintong'
'Wang, Man'
'Xu, Xuemei'
'Zhou, Xiangge'
'Xiang, Haifeng'

_publ_section_title
;
 Syntheses, crystal structures, chirality and aggregation-induced
 phosphorescence of stacked binuclear platinum(ii) complexes with bridging
 Salen ligands
;
_journal_issue 6
_journal_name_full 'Materials Chemistry Frontiers'
_journal_page_first 1199
_journal_paper_doi 10.1039/C9QM00105K
_journal_volume 3
_journal_year 2019
_chemical_formula_moiety 'C42 H28 Cl2 N4 O2 Pt2'
_chemical_formula_sum 'C42 H28 Cl2 N4 O2 Pt2'
_chemical_formula_weight 1081.76
_space_group_crystal_system monoclinic
_space_group_IT_number 14
_space_group_name_Hall '-P 2yn'
_space_group_name_H-M_alt 'P 1 21/n 1'
_atom_sites_solution_hydrogens geom
_atom_sites_solution_primary direct
_audit_creation_date 2016-06-23
_audit_creation_method
;
Olex2 1.2
(compiled 2016.02.19 svn.r3266 for OlexSys, GUI svn.r5155)
;
_audit_update_record
;
2017-12-07 deposited with the CCDC.	2019-04-18 downloaded from the CCDC.
;
_cell_angle_alpha 90
_cell_angle_beta 100.777(5)
_cell_angle_gamma 90
_cell_formula_units_Z 4
_cell_length_a 9.6783(5)
_cell_length_b 18.7346(11)
_cell_length_c 19.5011(10)
_cell_measurement_reflns_used 6137
_cell_measurement_temperature 143.00(10)
_cell_measurement_theta_max 29.1790
_cell_measurement_theta_min 3.3560
_cell_volume 3473.6(3)
_computing_cell_refinement
;
CrysAlisPro, Agilent Technologies,
Version 1.171.37.35 (release 13-08-2014 CrysAlis171 .NET)
(compiled Aug 13 2014,18:06:01)
;
_computing_data_collection
;
CrysAlisPro, Agilent Technologies,
Version 1.171.37.35 (release 13-08-2014 CrysAlis171 .NET)
(compiled Aug 13 2014,18:06:01)
;
_computing_data_reduction
;
CrysAlisPro, Agilent Technologies,
Version 1.171.37.35 (release 13-08-2014 CrysAlis171 .NET)
(compiled Aug 13 2014,18:06:01)
;
_computing_molecular_graphics 'Olex2 (Dolomanov et al., 2009)'
_computing_publication_material 'Olex2 (Dolomanov et al., 2009)'
_computing_structure_refinement 'ShelXL (Sheldrick, 2015)'
_computing_structure_solution 'ShelXS (Sheldrick, 2008)'
_diffrn_ambient_environment N~2~
_diffrn_ambient_temperature 143.00(10)
_diffrn_detector 'CCD plate'
_diffrn_detector_area_resol_mean 16.0874
_diffrn_detector_type Eos
_diffrn_measured_fraction_theta_full 0.998
_diffrn_measured_fraction_theta_max 0.998
_diffrn_measurement_details
;
#__ type_ start__ end____ width___ exp.time_
  1 omega    7.00   69.00   1.0000    2.5000
omega____ theta____ kappa____ phi______ frames
    -       16.6856   57.0000   60.0000 62

#__ type_ start__ end____ width___ exp.time_
  2 omega  -10.00   77.00   1.0000    2.5000
omega____ theta____ kappa____ phi______ frames
    -       16.6856   77.0000  -60.0000 87

#__ type_ start__ end____ width___ exp.time_
  3 omega  -19.00   18.00   1.0000    2.5000
omega____ theta____ kappa____ phi______ frames
    -      -14.9669  -99.0000 -180.0000 37

#__ type_ start__ end____ width___ exp.time_
  4 omega  -83.00  -57.00   1.0000    2.5000
omega____ theta____ kappa____ phi______ frames
    -      -14.9669  -38.0000 -150.0000 26
;
_diffrn_measurement_device 'four-circle diffractometer'
_diffrn_measurement_device_type 'Xcalibur, Eos'
_diffrn_measurement_method '\w scans'
_diffrn_orient_matrix_UB_11 -0.0275690000
_diffrn_orient_matrix_UB_12 0.0273937000
_diffrn_orient_matrix_UB_13 -0.0238674000
_diffrn_orient_matrix_UB_21 -0.0528020000
_diffrn_orient_matrix_UB_22 -0.0237195000
_diffrn_orient_matrix_UB_23 -0.0167033000
_diffrn_orient_matrix_UB_31 -0.0447859000
_diffrn_orient_matrix_UB_32 0.0111520000
_diffrn_orient_matrix_UB_33 0.0228380000
_diffrn_radiation_monochromator graphite
_diffrn_radiation_probe x-ray
_diffrn_radiation_type MoK\a
_diffrn_radiation_wavelength 0.71073
_diffrn_reflns_av_R_equivalents 0.0314
_diffrn_reflns_av_unetI/netI 0.0506
_diffrn_reflns_Laue_measured_fraction_full 0.998
_diffrn_reflns_Laue_measured_fraction_max 0.998
_diffrn_reflns_limit_h_max 12
_diffrn_reflns_limit_h_min -10
_diffrn_reflns_limit_k_max 10
_diffrn_reflns_limit_k_min -23
_diffrn_reflns_limit_l_max 18
_diffrn_reflns_limit_l_min -24
_diffrn_reflns_number 15355
_diffrn_reflns_point_group_measured_fraction_full 0.998
_diffrn_reflns_point_group_measured_fraction_max 0.998
_diffrn_reflns_theta_full 25.242
_diffrn_reflns_theta_max 26.372
_diffrn_reflns_theta_min 3.042
_diffrn_source 'Enhance (Mo) X-ray Source'
_exptl_absorpt_coefficient_mu 8.245
_exptl_absorpt_correction_T_max 1.00000
_exptl_absorpt_correction_T_min 0.25790
_exptl_absorpt_correction_type multi-scan
_exptl_absorpt_process_details
;
CrysAlisPro, Agilent Technologies,
Version 1.171.37.35 (release 13-08-2014 CrysAlis171 .NET)
(compiled Aug 13 2014,18:06:01)
Empirical absorption correction using spherical harmonics,
 implemented in SCALE3 ABSPACK scaling algorithm.
;
_exptl_crystal_density_diffrn 2.069
_exptl_crystal_density_method 'not measured'
_exptl_crystal_description block
_exptl_crystal_F_000 2056
_exptl_crystal_size_max 0.4
_exptl_crystal_size_mid 0.35
_exptl_crystal_size_min 0.3
_refine_diff_density_max 1.030
_refine_diff_density_min -1.104
_refine_diff_density_rms 0.153
_refine_ls_extinction_method none
_refine_ls_goodness_of_fit_ref 1.055
_refine_ls_hydrogen_treatment constr
_refine_ls_matrix_type full
_refine_ls_number_parameters 469
_refine_ls_number_reflns 7085
_refine_ls_number_restraints 0
_refine_ls_restrained_S_all 1.055
_refine_ls_R_factor_all 0.0471
_refine_ls_R_factor_gt 0.0319
_refine_ls_shift/su_max 0.001
_refine_ls_shift/su_mean 0.000
_refine_ls_structure_factor_coef Fsqd
_refine_ls_weighting_details
;
 w=1/[\s^2^(Fo^2^)+(0.0216P)^2^]
 where P=(Fo^2^+2Fc^2^)/3
;
_refine_ls_weighting_scheme calc
_refine_ls_wR_factor_gt 0.0581
_refine_ls_wR_factor_ref 0.0640
_reflns_Friedel_coverage 0.000
_reflns_number_gt 5734
_reflns_number_total 7085
_reflns_threshold_expression 'I > 2\s(I)'
_cod_data_source_file c9qm00105k2.cif
_cod_data_source_block 160623_s1_gf
_cod_database_code 1554638
_shelxl_version_number 2013-2
_chemical_oxdiff_formula c12h12n2o3cl1pt1
_shelx_space_group_comment
;
The symmetry employed for this shelxl refinement is uniquely defined
by the following loop, which should always be used as a source of
symmetry information in preference to the above space-group names.
They are only intended as comments.
;
_shelx_estimated_absorpt_t_max 0.191
_shelx_estimated_absorpt_t_min 0.137
_reflns_odcompleteness_completeness 99.77
_reflns_odcompleteness_iscentric 1
_reflns_odcompleteness_theta 26.32
_olex2_refinement_description
;
1. Fixed Uiso
 At 1.2 times of:
  All C(H) groups
2.a Aromatic/amide H refined with riding coordinates:
 C4(H4), C5(H5), C6(H6), C7(H7), C9(H9), C10(H10), C11(H11), C12(H12),
 C14(H14), C18(H18), C19(H19), C20(H20), C21(H21), C22(H22), C23(H23), C24(H24),
  C27(H27), C28(H28), C29(H29), C30(H30), C32(H32), C33(H33), C34(H34),
 C35(H35), C38(H38), C39(H39), C40(H40), C41(H41)
;
_olex2_submission_special_instructions 'No special instructions were received'

loop_
_space_group_symop_operation_xyz
'x, y, z'
'-x+1/2, y+1/2, -z+1/2'
'-x, -y, -z'
'x-1/2, -y-1/2, z-1/2'

loop_
_atom_site_label
_atom_site_type_symbol
_atom_site_fract_x
_atom_site_fract_y
_atom_site_fract_z
_atom_site_U_iso_or_equiv
_atom_site_adp_type
_atom_site_occupancy
_atom_site_site_symmetry_order
_atom_site_calc_flag
_atom_site_refinement_flags_posn
Pt1 Pt -0.02966(2) 0.45466(2) 0.31341(2) 0.02384(7) Uani 1 1 d .
Pt2 Pt 0.14040(2) 0.29302(2) 0.31909(2) 0.02349(7) Uani 1 1 d .
Cl1 Cl -0.43004(14) 0.31313(10) 0.19644(8) 0.0457(4) Uani 1 1 d .
Cl2 Cl 0.11078(18) 0.33574(11) 0.07010(7) 0.0536(5) Uani 1 1 d .
O1 O -0.1896(3) 0.3828(2) 0.27862(18) 0.0338(10) Uani 1 1 d .
O2 O 0.1400(3) 0.3306(2) 0.21919(17) 0.0309(9) Uani 1 1 d .
N1 N 0.0086(4) 0.4064(3) 0.40773(19) 0.0231(10) Uani 1 1 d .
N2 N -0.0513(4) 0.4925(3) 0.2156(2) 0.0280(11) Uani 1 1 d .
N3 N 0.2640(4) 0.3758(3) 0.3599(2) 0.0245(11) Uani 1 1 d .
N4 N -0.0108(4) 0.2220(3) 0.2799(2) 0.0270(11) Uani 1 1 d .
C1 C -0.3763(5) 0.3055(4) 0.2864(3) 0.0349(15) Uani 1 1 d .
C2 C -0.2522(5) 0.3429(3) 0.3174(3) 0.0268(13) Uani 1 1 d .
C3 C -0.2057(5) 0.3328(3) 0.3902(3) 0.0274(13) Uani 1 1 d .
C4 C -0.2806(6) 0.2856(3) 0.4272(3) 0.0363(15) Uani 1 1 d .
H4 H -0.2459 0.2766 0.4753 0.044 Uiso 1 1 calc R
C5 C -0.4028(6) 0.2527(4) 0.3946(3) 0.0456(18) Uani 1 1 d .
H5 H -0.4545 0.2232 0.4203 0.055 Uiso 1 1 calc R
C6 C -0.4491(6) 0.2635(4) 0.3235(3) 0.0452(18) Uani 1 1 d .
H6 H -0.5331 0.2410 0.3007 0.054 Uiso 1 1 calc R
C7 C -0.0755(5) 0.3592(3) 0.4279(2) 0.0261(13) Uani 1 1 d .
H7 H -0.0457 0.3402 0.4734 0.031 Uiso 1 1 calc R
C8 C 0.1434(5) 0.4139(3) 0.4532(2) 0.0234(12) Uani 1 1 d .
C9 C 0.1495(5) 0.4381(3) 0.5217(3) 0.0287(13) Uani 1 1 d .
H9 H 0.0648 0.4472 0.5382 0.034 Uiso 1 1 calc R
C10 C 0.2779(6) 0.4490(3) 0.5655(3) 0.0353(15) Uani 1 1 d .
H10 H 0.2819 0.4666 0.6115 0.042 Uiso 1 1 calc R
C11 C 0.4002(5) 0.4339(3) 0.5413(3) 0.0372(16) Uani 1 1 d .
H11 H 0.4886 0.4406 0.5713 0.045 Uiso 1 1 calc R
C12 C 0.3958(5) 0.4094(3) 0.4747(3) 0.0330(14) Uani 1 1 d .
H12 H 0.4810 0.3994 0.4590 0.040 Uiso 1 1 calc R
C13 C 0.2672(5) 0.3990(3) 0.4299(3) 0.0254(12) Uani 1 1 d .
C14 C 0.3237(5) 0.4188(3) 0.3222(3) 0.0294(14) Uani 1 1 d .
H14 H 0.3797 0.4553 0.3475 0.035 Uiso 1 1 calc R
C15 C 0.3181(5) 0.4198(3) 0.2483(3) 0.0317(14) Uani 1 1 d .
C16 C 0.2238(5) 0.3776(3) 0.2008(3) 0.0288(13) Uani 1 1 d .
C17 C 0.2230(5) 0.3888(4) 0.1291(3) 0.0335(14) Uani 1 1 d .
C18 C 0.3064(6) 0.4391(4) 0.1053(3) 0.0437(17) Uani 1 1 d .
H18 H 0.3031 0.4446 0.0565 0.052 Uiso 1 1 calc R
C19 C 0.3947(6) 0.4816(4) 0.1520(3) 0.0488(18) Uani 1 1 d .
H19 H 0.4516 0.5167 0.1357 0.059 Uiso 1 1 calc R
C20 C 0.3999(6) 0.4727(4) 0.2225(3) 0.0431(17) Uani 1 1 d .
H20 H 0.4595 0.5026 0.2545 0.052 Uiso 1 1 calc R
C21 C -0.0779(5) 0.2235(3) 0.2131(3) 0.0321(14) Uani 1 1 d .
H21 H -0.0465 0.2553 0.1813 0.039 Uiso 1 1 calc R
C22 C -0.1919(6) 0.1796(4) 0.1897(3) 0.0401(16) Uani 1 1 d .
H22 H -0.2380 0.1806 0.1422 0.048 Uiso 1 1 calc R
C23 C -0.2373(6) 0.1343(4) 0.2367(3) 0.0446(17) Uani 1 1 d .
H23 H -0.3149 0.1034 0.2217 0.054 Uiso 1 1 calc R
C24 C -0.1698(6) 0.1340(4) 0.3052(3) 0.0416(16) Uani 1 1 d .
H24 H -0.2013 0.1032 0.3378 0.050 Uiso 1 1 calc R
C25 C -0.0557(5) 0.1788(3) 0.3269(3) 0.0308(13) Uani 1 1 d .
C26 C 0.0275(5) 0.1849(3) 0.3972(3) 0.0283(13) Uani 1 1 d .
C27 C 0.0028(6) 0.1432(4) 0.4529(3) 0.0435(17) Uani 1 1 d .
H27 H -0.0741 0.1109 0.4465 0.052 Uiso 1 1 calc R
C28 C 0.0899(7) 0.1488(4) 0.5171(3) 0.0492(18) Uani 1 1 d .
H28 H 0.0726 0.1213 0.5555 0.059 Uiso 1 1 calc R
C29 C 0.2036(7) 0.1954(4) 0.5249(3) 0.0452(17) Uani 1 1 d .
H29 H 0.2675 0.1975 0.5682 0.054 Uiso 1 1 calc R
C30 C 0.2246(6) 0.2381(4) 0.4712(3) 0.0392(16) Uani 1 1 d .
H30 H 0.3021 0.2702 0.4785 0.047 Uiso 1 1 calc R
C31 C 0.1353(5) 0.2364(3) 0.4051(3) 0.0261(13) Uani 1 1 d .
C32 C -0.1358(6) 0.4627(3) 0.1602(3) 0.0377(15) Uani 1 1 d .
H32 H -0.1969 0.4249 0.1675 0.045 Uiso 1 1 calc R
C33 C -0.1354(7) 0.4858(4) 0.0935(3) 0.0496(18) Uani 1 1 d .
H33 H -0.1979 0.4653 0.0552 0.059 Uiso 1 1 calc R
C34 C -0.0448(7) 0.5385(4) 0.0825(3) 0.0513(19) Uani 1 1 d .
H34 H -0.0427 0.5544 0.0364 0.062 Uiso 1 1 calc R
C35 C 0.0427(6) 0.5683(4) 0.1378(3) 0.0418(16) Uani 1 1 d .
H35 H 0.1067 0.6046 0.1301 0.050 Uiso 1 1 calc R
C36 C 0.0392(5) 0.5462(3) 0.2052(3) 0.0308(14) Uani 1 1 d .
C37 C 0.1207(5) 0.5729(3) 0.2699(3) 0.0293(13) Uani 1 1 d .
C38 C 0.2062(5) 0.6334(3) 0.2716(3) 0.0374(15) Uani 1 1 d .
H38 H 0.2197 0.6547 0.2291 0.045 Uiso 1 1 calc R
C39 C 0.2712(6) 0.6623(4) 0.3347(3) 0.0421(16) Uani 1 1 d .
H39 H 0.3276 0.7040 0.3363 0.050 Uiso 1 1 calc R
C40 C 0.2518(5) 0.6289(4) 0.3952(3) 0.0380(15) Uani 1 1 d .
H40 H 0.2954 0.6484 0.4389 0.046 Uiso 1 1 calc R
C41 C 0.1711(5) 0.5679(3) 0.3944(3) 0.0280(13) Uani 1 1 d .
H41 H 0.1631 0.5459 0.4374 0.034 Uiso 1 1 calc R
C42 C 0.1016(5) 0.5382(3) 0.3326(3) 0.0275(13) Uani 1 1 d .

loop_
_atom_site_aniso_label
_atom_site_aniso_U_11
_atom_site_aniso_U_22
_atom_site_aniso_U_33
_atom_site_aniso_U_23
_atom_site_aniso_U_13
_atom_site_aniso_U_12
Pt1 0.02388(11) 0.02452(14) 0.02239(10) 0.00145(10) 0.00240(8) 0.00004(9)
Pt2 0.02512(11) 0.02278(14) 0.02267(10) -0.00207(10) 0.00469(8) -0.00079(9)
Cl1 0.0371(8) 0.0532(12) 0.0412(8) -0.0066(8) -0.0069(6) 0.0005(8)
Cl2 0.0785(11) 0.0513(13) 0.0279(7) 0.0041(8) 0.0018(7) -0.0029(10)
O1 0.0305(19) 0.037(3) 0.0298(19) 0.003(2) -0.0038(16) -0.0102(19)
O2 0.043(2) 0.028(3) 0.0237(18) 0.0009(19) 0.0099(16) -0.0042(19)
N1 0.022(2) 0.028(3) 0.018(2) -0.002(2) 0.0021(17) -0.002(2)
N2 0.036(2) 0.024(3) 0.022(2) 0.005(2) 0.0018(19) 0.009(2)
N3 0.016(2) 0.033(3) 0.024(2) -0.005(2) 0.0018(17) 0.003(2)
N4 0.030(2) 0.024(3) 0.026(2) -0.005(2) 0.0025(18) 0.000(2)
C1 0.025(3) 0.040(4) 0.038(3) -0.009(3) 0.002(2) 0.001(3)
C2 0.024(3) 0.026(4) 0.030(3) -0.004(3) 0.003(2) 0.003(3)
C3 0.023(3) 0.031(4) 0.029(3) -0.002(3) 0.009(2) 0.001(3)
C4 0.044(3) 0.034(4) 0.033(3) 0.000(3) 0.013(3) -0.004(3)
C5 0.041(3) 0.052(5) 0.047(4) -0.009(4) 0.016(3) -0.023(3)
C6 0.030(3) 0.052(5) 0.050(4) -0.012(4) 0.001(3) -0.013(3)
C7 0.027(3) 0.031(4) 0.021(2) -0.005(3) 0.004(2) 0.000(3)
C8 0.021(2) 0.022(3) 0.024(3) 0.004(3) -0.002(2) -0.004(2)
C9 0.037(3) 0.024(4) 0.026(3) 0.001(3) 0.008(2) -0.001(3)
C10 0.046(3) 0.036(4) 0.021(3) -0.003(3) -0.001(2) -0.002(3)
C11 0.031(3) 0.042(4) 0.033(3) -0.001(3) -0.010(2) -0.005(3)
C12 0.022(3) 0.035(4) 0.041(3) -0.007(3) 0.001(2) -0.002(3)
C13 0.025(3) 0.023(3) 0.026(3) 0.001(3) 0.000(2) 0.000(2)
C14 0.020(3) 0.039(4) 0.029(3) 0.002(3) 0.004(2) -0.003(3)
C15 0.033(3) 0.033(4) 0.034(3) 0.000(3) 0.016(2) 0.000(3)
C16 0.033(3) 0.025(4) 0.031(3) 0.003(3) 0.013(2) 0.008(3)
C17 0.042(3) 0.035(4) 0.024(3) -0.002(3) 0.009(2) 0.009(3)
C18 0.058(4) 0.040(5) 0.036(3) 0.012(3) 0.015(3) 0.009(4)
C19 0.056(4) 0.046(5) 0.050(4) 0.015(4) 0.025(3) -0.004(4)
C20 0.044(3) 0.040(5) 0.047(4) -0.005(3) 0.014(3) -0.011(3)
C21 0.038(3) 0.032(4) 0.026(3) -0.003(3) 0.005(2) 0.002(3)
C22 0.045(3) 0.042(5) 0.032(3) -0.009(3) 0.003(3) -0.002(3)
C23 0.040(3) 0.045(5) 0.048(4) -0.010(4) 0.005(3) -0.015(3)
C24 0.044(3) 0.039(5) 0.043(3) -0.005(3) 0.010(3) -0.012(3)
C25 0.036(3) 0.020(4) 0.037(3) -0.003(3) 0.011(3) 0.003(3)
C26 0.035(3) 0.020(3) 0.030(3) -0.002(3) 0.008(2) -0.001(3)
C27 0.049(4) 0.042(5) 0.040(3) 0.008(3) 0.009(3) -0.006(3)
C28 0.068(4) 0.050(5) 0.031(3) 0.011(3) 0.012(3) -0.004(4)
C29 0.063(4) 0.041(5) 0.027(3) 0.007(3) -0.003(3) 0.001(4)
C30 0.048(3) 0.034(4) 0.031(3) -0.004(3) -0.003(3) -0.004(3)
C31 0.025(3) 0.023(3) 0.031(3) 0.004(3) 0.005(2) 0.006(3)
C32 0.046(3) 0.029(4) 0.033(3) 0.005(3) -0.004(3) -0.001(3)
C33 0.071(4) 0.044(5) 0.028(3) -0.003(3) -0.007(3) 0.001(4)
C34 0.078(5) 0.044(5) 0.030(3) 0.009(3) 0.008(3) 0.010(4)
C35 0.054(4) 0.038(4) 0.036(3) 0.015(3) 0.015(3) 0.005(3)
C36 0.031(3) 0.025(4) 0.038(3) 0.007(3) 0.012(2) 0.013(3)
C37 0.026(3) 0.028(4) 0.034(3) 0.002(3) 0.005(2) 0.009(3)
C38 0.038(3) 0.031(4) 0.044(3) 0.007(3) 0.012(3) -0.002(3)
C39 0.037(3) 0.028(4) 0.064(4) -0.005(4) 0.015(3) -0.007(3)
C40 0.033(3) 0.035(4) 0.045(3) -0.010(3) 0.004(3) 0.005(3)
C41 0.029(3) 0.024(4) 0.031(3) 0.003(3) 0.006(2) 0.000(3)
C42 0.026(3) 0.024(4) 0.034(3) 0.002(3) 0.009(2) 0.004(3)

loop_
_atom_type_symbol
_atom_type_description
_atom_type_scat_dispersion_real
_atom_type_scat_dispersion_imag
_atom_type_scat_source
C C 0.0033 0.0016 'International Tables Vol C Tables 4.2.6.8 and 6.1.1.4'
H H 0.0000 0.0000 'International Tables Vol C Tables 4.2.6.8 and 6.1.1.4'
Cl Cl 0.1484 0.1585 'International Tables Vol C Tables 4.2.6.8 and 6.1.1.4'
N N 0.0061 0.0033 'International Tables Vol C Tables 4.2.6.8 and 6.1.1.4'
O O 0.0106 0.0060 'International Tables Vol C Tables 4.2.6.8 and 6.1.1.4'
Pt Pt -1.7033 8.3905 'International Tables Vol C Tables 4.2.6.8 and 6.1.1.4'

loop_
_geom_angle_atom_site_label_1
_geom_angle_atom_site_label_2
_geom_angle_atom_site_label_3
_geom_angle
N1 Pt1 O1 90.36(15)
N2 Pt1 O1 88.83(16)
N2 Pt1 N1 172.34(17)
C42 Pt1 O1 167.97(18)
C42 Pt1 N1 100.21(19)
C42 Pt1 N2 81.4(2)
N3 Pt2 O2 90.33(16)
N4 Pt2 O2 89.66(16)
N4 Pt2 N3 170.04(16)
C31 Pt2 O2 167.6(2)
C31 Pt2 N3 100.5(2)
C31 Pt2 N4 80.7(2)
C2 O1 Pt1 126.1(3)
C16 O2 Pt2 127.0(3)
C7 N1 Pt1 123.8(3)
C7 N1 C8 115.0(4)
C8 N1 Pt1 120.5(3)
C32 N2 Pt1 123.7(4)
C32 N2 C36 119.6(5)
C36 N2 Pt1 116.3(3)
C13 N3 Pt2 120.9(3)
C14 N3 Pt2 123.1(4)
C14 N3 C13 114.8(5)
C21 N4 Pt2 122.5(4)
C21 N4 C25 120.8(5)
C25 N4 Pt2 116.0(3)
C2 C1 Cl1 117.2(4)
C6 C1 Cl1 120.0(4)
C6 C1 C2 122.7(5)
O1 C2 C1 119.2(5)
O1 C2 C3 124.5(5)
C3 C2 C1 116.4(5)
C2 C3 C4 119.6(5)
C2 C3 C7 123.6(5)
C4 C3 C7 116.2(5)
C3 C4 H4 119.4
C5 C4 C3 121.2(5)
C5 C4 H4 119.4
C4 C5 H5 120.5
C4 C5 C6 119.0(6)
C6 C5 H5 120.5
C1 C6 C5 121.0(5)
C1 C6 H6 119.5
C5 C6 H6 119.5
N1 C7 C3 128.3(5)
N1 C7 H7 115.8
C3 C7 H7 115.8
C9 C8 N1 119.3(4)
C13 C8 N1 121.1(4)
C13 C8 C9 119.5(4)
C8 C9 H9 119.7
C10 C9 C8 120.6(5)
C10 C9 H9 119.7
C9 C10 H10 120.5
C11 C10 C9 119.1(5)
C11 C10 H10 120.5
C10 C11 H11 119.5
C12 C11 C10 121.0(5)
C12 C11 H11 119.5
C11 C12 H12 119.8
C11 C12 C13 120.4(5)
C13 C12 H12 119.8
C8 C13 N3 120.6(4)
C8 C13 C12 119.4(5)
C12 C13 N3 120.0(4)
N3 C14 H14 115.1
N3 C14 C15 129.8(5)
C15 C14 H14 115.1
C16 C15 C14 123.4(5)
C16 C15 C20 119.6(5)
C20 C15 C14 116.5(5)
O2 C16 C15 124.2(5)
O2 C16 C17 119.2(5)
C17 C16 C15 116.6(5)
C16 C17 Cl2 117.2(5)
C18 C17 Cl2 120.0(4)
C18 C17 C16 122.8(6)
C17 C18 H18 120.0
C17 C18 C19 120.1(5)
C19 C18 H18 120.0
C18 C19 H19 120.3
C20 C19 C18 119.5(6)
C20 C19 H19 120.3
C15 C20 H20 119.3
C19 C20 C15 121.4(6)
C19 C20 H20 119.3
N4 C21 H21 119.4
N4 C21 C22 121.2(5)
C22 C21 H21 119.4
C21 C22 H22 120.6
C23 C22 C21 118.7(5)
C23 C22 H22 120.6
C22 C23 H23 120.2
C24 C23 C22 119.7(6)
C24 C23 H23 120.2
C23 C24 H24 120.0
C23 C24 C25 120.1(6)
C25 C24 H24 120.0
N4 C25 C24 119.5(5)
N4 C25 C26 113.5(5)
C24 C25 C26 127.0(5)
C27 C26 C25 122.8(5)
C27 C26 C31 122.0(5)
C31 C26 C25 115.1(5)
C26 C27 H27 120.0
C28 C27 C26 120.0(6)
C28 C27 H27 120.0
C27 C28 H28 120.5
C27 C28 C29 119.0(6)
C29 C28 H28 120.5
C28 C29 H29 119.5
C30 C29 C28 120.9(5)
C30 C29 H29 119.5
C29 C30 H30 118.9
C29 C30 C31 122.3(6)
C31 C30 H30 118.9
C26 C31 Pt2 114.0(4)
C26 C31 C30 115.5(5)
C30 C31 Pt2 130.5(4)
N2 C32 H32 119.3
N2 C32 C33 121.3(6)
C33 C32 H32 119.3
C32 C33 H33 120.2
C34 C33 C32 119.6(6)
C34 C33 H33 120.2
C33 C34 H34 120.2
C35 C34 C33 119.7(6)
C35 C34 H34 120.2
C34 C35 H35 119.7
C34 C35 C36 120.6(6)
C36 C35 H35 119.7
N2 C36 C35 119.2(5)
N2 C36 C37 112.5(5)
C35 C36 C37 128.2(6)
C38 C37 C36 121.5(5)
C38 C37 C42 121.3(5)
C42 C37 C36 117.0(5)
C37 C38 H38 119.8
C39 C38 C37 120.4(6)
C39 C38 H38 119.8
C38 C39 H39 120.9
C40 C39 C38 118.1(6)
C40 C39 H39 120.9
C39 C40 H40 118.9
C39 C40 C41 122.1(6)
C41 C40 H40 118.9
C40 C41 H41 119.2
C40 C41 C42 121.7(5)
C42 C41 H41 119.2
C37 C42 Pt1 112.0(4)
C41 C42 Pt1 131.6(4)
C41 C42 C37 116.3(5)

loop_
_geom_bond_atom_site_label_1
_geom_bond_atom_site_label_2
_geom_bond_distance
Pt1 O1 2.067(4)
Pt1 N1 2.020(4)
Pt1 N2 2.009(4)
Pt1 C42 2.006(6)
Pt2 O2 2.071(3)
Pt2 N3 2.028(4)
Pt2 N4 2.020(4)
Pt2 C31 1.993(5)
Cl1 C1 1.739(6)
Cl2 C17 1.739(6)
O1 C2 1.293(6)
O2 C16 1.292(6)
N1 C7 1.311(6)
N1 C8 1.440(5)
N2 C32 1.349(6)
N2 C36 1.373(7)
N3 C13 1.428(6)
N3 C14 1.296(6)
N4 C21 1.343(6)
N4 C25 1.354(7)
C1 C2 1.424(7)
C1 C6 1.353(8)
C2 C3 1.420(7)
C3 C4 1.422(7)
C3 C7 1.424(6)
C4 H4 0.9500
C4 C5 1.379(7)
C5 H5 0.9500
C5 C6 1.389(8)
C6 H6 0.9500
C7 H7 0.9500
C8 C9 1.402(7)
C8 C13 1.387(6)
C9 H9 0.9500
C9 C10 1.386(7)
C10 H10 0.9500
C10 C11 1.383(7)
C11 H11 0.9500
C11 C12 1.371(7)
C12 H12 0.9500
C12 C13 1.395(6)
C14 H14 0.9500
C14 C15 1.433(7)
C15 C16 1.413(7)
C15 C20 1.419(8)
C16 C17 1.413(7)
C17 C18 1.378(8)
C18 H18 0.9500
C18 C19 1.380(8)
C19 H19 0.9500
C19 C20 1.376(8)
C20 H20 0.9500
C21 H21 0.9500
C21 C22 1.383(8)
C22 H22 0.9500
C22 C23 1.380(8)
C23 H23 0.9500
C23 C24 1.373(8)
C24 H24 0.9500
C24 C25 1.388(7)
C25 C26 1.459(7)
C26 C27 1.394(7)
C26 C31 1.408(7)
C27 H27 0.9500
C27 C28 1.377(7)
C28 H28 0.9500
C28 C29 1.390(8)
C29 H29 0.9500
C29 C30 1.364(8)
C30 H30 0.9500
C30 C31 1.411(7)
C32 H32 0.9500
C32 C33 1.372(8)
C33 H33 0.9500
C33 C34 1.365(9)
C34 H34 0.9500
C34 C35 1.361(8)
C35 H35 0.9500
C35 C36 1.385(7)
C36 C37 1.446(7)
C37 C38 1.401(8)
C37 C42 1.425(7)
C38 H38 0.9500
C38 C39 1.383(8)
C39 H39 0.9500
C39 C40 1.380(8)
C40 H40 0.9500
C40 C41 1.382(8)
C41 H41 0.9500
C41 C42 1.383(7)
